data_4504948
loop_
_publ_author_name
'Ghoshal, D.'
'Ghosh, A. K.'
'Ribas, J.'
'Zangrando, E.'
'Mostafa, G.'
'Maji, T. K.'
'Ray Chaudhuri, N.'

_publ_section_title
;
 Synthesis, Crystal Structure, and Magnetic Behavior of Two
 Dicyanamido-Bridged Complexes of Manganese(II):&#x2009; Effect of Weak
 Interaction in Carving Regular Geometry
;
_journal_issue 3
_journal_name_full 'Crystal Growth &amp; Design'
_journal_page_first 941
_journal_paper_doi 10.1021/cg049669y
_journal_volume 5
_journal_year 2005
_chemical_formula_sum 'C16 H14 Mn N8'
_chemical_formula_weight 373.30
_chemical_name_systematic
; 
 ? 
;
_space_group_IT_number 14
_symmetry_cell_setting monoclinic
_symmetry_space_group_name_Hall '-P 2ybc'
_symmetry_space_group_name_H-M 'P 1 21/c 1'
_atom_sites_solution_hydrogens geom
_atom_sites_solution_primary direct
_atom_sites_solution_secondary difmap
_audit_creation_method SHELXL-97
_cell_angle_alpha 90.00
_cell_angle_beta 107.993(4)
_cell_angle_gamma 90.00
_cell_formula_units_Z 2
_cell_length_a 9.5205(16)
_cell_length_b 13.338(2)
_cell_length_c 7.4575(12)
_cell_measurement_reflns_used all
_cell_measurement_temperature 293(2)
_cell_volume 900.7(3)
_computing_cell_refinement 'Bruker SMART'
_computing_data_collection 'Bruker SMART'
_computing_data_reduction 'Bruker SHELXTL'
_computing_molecular_graphics 'Ortep-3 for windows (Farrugia, 1997)'
_computing_publication_material 'Platon99 (Spek, 1999)'
_computing_structure_refinement 'SHELXL-97 (Sheldrick, 1997)'
_computing_structure_solution 'SHELXS-97 (Sheldrick, 1997)'
_diffrn_ambient_temperature 293(2)
_diffrn_measured_fraction_theta_full 0.933
_diffrn_measured_fraction_theta_max 0.933
_diffrn_measurement_device_type 'CCD area detector'
_diffrn_measurement_method 'phi and omega scans'
_diffrn_radiation_monochromator graphite
_diffrn_radiation_source 'fine-focus sealed tube'
_diffrn_radiation_type MoK\a
_diffrn_radiation_wavelength 0.71073
_diffrn_reflns_av_R_equivalents 0.0659
_diffrn_reflns_av_sigmaI/netI 0.1153
_diffrn_reflns_limit_h_max 12
_diffrn_reflns_limit_h_min -12
_diffrn_reflns_limit_k_max 13
_diffrn_reflns_limit_k_min -17
_diffrn_reflns_limit_l_max 9
_diffrn_reflns_limit_l_min -9
_diffrn_reflns_number 5474
_diffrn_reflns_theta_full 28.28
_diffrn_reflns_theta_max 28.28
_diffrn_reflns_theta_min 2.25
_diffrn_standards_decay_% 0
_exptl_absorpt_coefficient_mu 0.748
_exptl_absorpt_correction_T_max .96796
_exptl_absorpt_correction_T_min .85679
_exptl_absorpt_correction_type empirical
_exptl_absorpt_process_details
;
'XPREP' - A PROGRAM DATA PREPARATION & RECIPROCAL SPACE EXPLORATION,
Bruker Analytical X-ray Systems, 1997
;
_exptl_crystal_colour colourless
_exptl_crystal_density_diffrn 1.376
_exptl_crystal_density_method 'not measured'
_exptl_crystal_description parallelopiped
_exptl_crystal_F_000 382
_exptl_crystal_size_max .20
_exptl_crystal_size_mid .13
_exptl_crystal_size_min .05
_refine_diff_density_max 0.261
_refine_diff_density_min -0.321
_refine_diff_density_rms 0.045
_refine_ls_extinction_method none
_refine_ls_goodness_of_fit_ref 0.850
_refine_ls_hydrogen_treatment mixed
_refine_ls_matrix_type full
_refine_ls_number_parameters 115
_refine_ls_number_reflns 2078
_refine_ls_number_restraints 0
_refine_ls_restrained_S_all 0.850
_refine_ls_R_factor_all 0.1460
_refine_ls_R_factor_gt 0.0486
_refine_ls_shift/su_max 0.000
_refine_ls_shift/su_mean 0.000
_refine_ls_structure_factor_coef Fsqd
_refine_ls_weighting_details 'calc w=1/[\s^2^(Fo^2^)+(0.0299P)^2^+0.0000P] where P=(Fo^2^+2Fc^2^)/3'
_refine_ls_weighting_scheme calc
_refine_ls_wR_factor_gt 0.0767
_refine_ls_wR_factor_ref 0.0933
_reflns_number_gt 863
_reflns_number_total 2078
_reflns_threshold_expression >2sigma(I)
_cod_data_source_file cg049669ysi20040930_075531.cif
_cod_data_source_block ind165
_cod_depositor_comments
;
The following automatic conversions were performed:
'_atom_site_symetry_multiplicity' tag replaced with
'_atom_site_symmetry_multiplicity'.

Automatic conversion script
Id: cif_correct_tags 1440 2010-10-19 06:21:57Z saulius 

The following automatic conversions were performed:

'_symmetry_cell_setting' value 'Monoclinic' changed to 'monoclinic'
according to /home/saulius/struct/CIF-dictionaries/cif_core.dic
dictionary named 'cif_core.dic' version 2.4.1 from 2010-06-29.

Automatic conversion script
Id: cif_fix_values 1715 2011-07-08 13:25:40Z adriana 
;
_cod_original_sg_symbol_H-M 'P 21/c'
_cod_database_code 4504948

loop_
_symmetry_equiv_pos_as_xyz
'x, y, z'
'-x, y+1/2, -z+1/2'
'-x, -y, -z'
'x, -y-1/2, z-1/2'

loop_
_atom_site_label
_atom_site_type_symbol
_atom_site_fract_x
_atom_site_fract_y
_atom_site_fract_z
_atom_site_U_iso_or_equiv
_atom_site_adp_type
_atom_site_occupancy
_atom_site_symmetry_multiplicity
_atom_site_calc_flag
_atom_site_refinement_flags
Mn Mn 0.0000 0.5000 0.5000 0.0552(3) Uani 1 2 d S
N1 N 0.1578(3) 0.3688(2) 0.5667(4) 0.0574(8) Uani 1 1 d .
N4 N 0.1402(3) 0.5744(2) 1.3503(4) 0.0698(9) Uani 1 1 d .
N2 N 0.1288(3) 0.5723(2) 0.7676(4) 0.0700(9) Uani 1 1 d .
N3 N 0.2309(3) 0.6278(2) 1.0941(4) 0.0750(10) Uani 1 1 d .
C1 C 0.1117(4) 0.2746(3) 0.5428(5) 0.0678(10) Uani 1 1 d .
H1 H 0.0106 0.2630 0.4951 0.081 Uiso 1 1 calc R
C2 C 0.2039(4) 0.1932(3) 0.5843(5) 0.0743(11) Uani 1 1 d .
H2 H 0.1644 0.1288 0.5653 0.089 Uiso 1 1 calc R
C3 C 0.3528(5) 0.2058(3) 0.6531(5) 0.0691(10) Uani 1 1 d .
C6 C 0.4590(4) 0.1185(3) 0.7001(6) 0.1063(15) Uani 1 1 d .
H4A H 0.4047 0.0568 0.6717 0.159 Uiso 1 1 calc R
H4B H 0.5140 0.1202 0.8318 0.159 Uiso 1 1 calc R
H4C H 0.5258 0.1230 0.6268 0.159 Uiso 1 1 calc R
C4 C 0.4009(4) 0.3033(3) 0.6776(5) 0.0773(12) Uani 1 1 d .
H5 H 0.5015 0.3167 0.7248 0.093 Uiso 1 1 calc R
C5 C 0.3022(4) 0.3811(3) 0.6332(5) 0.0712(11) Uani 1 1 d .
H6 H 0.3390 0.4461 0.6509 0.085 Uiso 1 1 calc R
C8 C 0.1779(4) 0.5972(2) 1.2260(5) 0.0537(9) Uani 1 1 d .
C7 C 0.1713(4) 0.5954(3) 0.9220(5) 0.0548(9) Uani 1 1 d .

loop_
_atom_site_aniso_label
_atom_site_aniso_U_11
_atom_site_aniso_U_22
_atom_site_aniso_U_33
_atom_site_aniso_U_23
_atom_site_aniso_U_13
_atom_site_aniso_U_12
Mn 0.0640(5) 0.0576(5) 0.0451(4) -0.0004(5) 0.0184(3) 0.0013(5)
N1 0.057(2) 0.0541(19) 0.0599(18) -0.0061(16) 0.0162(15) -0.0080(16)
N4 0.077(2) 0.078(2) 0.061(2) 0.0036(18) 0.0312(17) -0.0034(18)
N2 0.078(2) 0.080(2) 0.0502(18) -0.0053(18) 0.0172(17) -0.0013(18)
N3 0.071(2) 0.110(3) 0.0452(17) -0.010(2) 0.0194(17) -0.0391(19)
C1 0.049(2) 0.062(3) 0.088(3) -0.002(2) 0.014(2) -0.009(2)
C2 0.066(3) 0.052(2) 0.104(3) 0.002(2) 0.024(2) 0.004(2)
C3 0.059(3) 0.075(3) 0.074(3) 0.004(2) 0.021(2) 0.013(2)
C6 0.099(3) 0.094(3) 0.121(4) 0.010(3) 0.028(3) 0.043(3)
C4 0.041(3) 0.087(3) 0.095(3) 0.000(3) 0.010(2) 0.003(2)
C5 0.063(3) 0.060(3) 0.088(3) -0.008(2) 0.019(2) -0.014(2)
C8 0.049(2) 0.053(2) 0.056(2) -0.0026(19) 0.0109(19) -0.0071(17)
C7 0.048(2) 0.059(3) 0.061(2) 0.005(2) 0.022(2) -0.0014(18)

loop_
_atom_type_symbol
_atom_type_description
_atom_type_scat_dispersion_real
_atom_type_scat_dispersion_imag
_atom_type_scat_source
C C 0.0033 0.0016 'International Tables Vol C Tables 4.2.6.8 and 6.1.1.4'
H H 0.0000 0.0000 'International Tables Vol C Tables 4.2.6.8 and 6.1.1.4'
N N 0.0061 0.0033 'International Tables Vol C Tables 4.2.6.8 and 6.1.1.4'
Mn Mn 0.3368 0.7283 'International Tables Vol C Tables 4.2.6.8 and 6.1.1.4'

loop_
_geom_angle_atom_site_label_1
_geom_angle_atom_site_label_2
_geom_angle_atom_site_label_3
_geom_angle
_geom_angle_site_symmetry_1
_geom_angle_site_symmetry_3
N2 Mn N2 180.0 . 3_566
N2 Mn N4 90.40(11) . 1_554
N2 Mn N4 89.60(10) 3_566 1_554
N2 Mn N4 89.60(10) . 3_567
N2 Mn N4 90.40(11) 3_566 3_567
N4 Mn N4 180.00(14) 1_554 3_567
N2 Mn N1 90.36(10) . 3_566
N2 Mn N1 89.64(10) 3_566 3_566
N4 Mn N1 90.30(10) 1_554 3_566
N4 Mn N1 89.70(10) 3_567 3_566
N2 Mn N1 89.64(10) . .
N2 Mn N1 90.36(10) 3_566 .
N4 Mn N1 89.70(11) 1_554 .
N4 Mn N1 90.30(10) 3_567 .
N1 Mn N1 180.0 3_566 .
C5 N1 C1 115.6(3) . .
C5 N1 Mn 122.1(2) . .
C1 N1 Mn 122.3(2) . .
C8 N4 Mn 157.2(3) . 1_556
C7 N2 Mn 162.6(3) . .
C8 N3 C7 119.1(3) . .
N1 C1 C2 124.0(3) . .
C3 C2 C1 120.5(4) . .
C2 C3 C4 115.7(4) . .
C2 C3 C6 122.5(4) . .
C4 C3 C6 121.8(4) . .
C5 C4 C3 120.6(4) . .
N1 C5 C4 123.6(4) . .
N4 C8 N3 174.8(4) . .
N2 C7 N3 173.7(4) . .
N1 C1 H1 118.0 . .
C2 C1 H1 118.0 . .
C1 C2 H2 119.8 . .
C3 C2 H2 119.7 . .
C3 C4 H5 119.7 . .
C5 C4 H5 119.7 . .
N1 C5 H6 118.2 . .
C4 C5 H6 118.2 . .
C3 C6 H4A 109.5 . .
C3 C6 H4B 109.5 . .
C3 C6 H4C 109.5 . .
H4A C6 H4B 109.4 . .
H4A C6 H4C 109.5 . .
H4B C6 H4C 109.5 . .

loop_
_geom_bond_atom_site_label_1
_geom_bond_atom_site_label_2
_geom_bond_distance
_geom_bond_site_symmetry_2
Mn N2 2.215(3) .
Mn N2 2.215(3) 3_566
Mn N4 2.221(3) 1_554
Mn N4 2.221(3) 3_567
Mn N1 2.260(3) 3_566
Mn N1 2.260(3) .
N1 C5 1.320(4) .
N1 C1 1.324(4) .
N4 C8 1.134(4) .
N4 Mn 2.221(3) 1_556
N2 C7 1.139(4) .
N3 C8 1.302(4) .
N3 C7 1.306(4) .
C1 C2 1.370(4) .
C2 C3 1.361(4) .
C3 C4 1.372(5) .
C3 C6 1.510(5) .
C4 C5 1.370(4) .
C1 H1 0.93 .
C2 H2 0.93 .
C4 H5 0.93 .
C5 H6 0.93 .
C6 H4A 0.96 .
C6 H4B 0.96 .
C6 H4C 0.96 .
